data_4502499
loop_
_publ_author_name
'Feng, Xing'
'Du, Hao'
'Chen, Kai'
'Xiao, Xin'
'Luo, Shi-Xia'
'Xue, Sai-Feng'
'Zhang, Yun-Qian'
'Zhu, Qian-Jiang'
'Tao, Zhu'
'Zhang, Xiao-Yi'
'Wei, Gang'

_publ_section_title
;
 Design and Synthesis of Self-assembly Supramolecular Entities Based on
 Noncovalent Interaction of Cucurbit[5]uril, Metal Ions, and
 Hydroxybenzene or Its Derivatives
;
_journal_issue 7
_journal_name_full 'Crystal Growth &amp; Design'
_journal_page_first 2901
_journal_paper_doi 10.1021/cg901309b
_journal_volume 10
_journal_year 2010
_chemical_formula_sum 'C50 H56 K2 N22 O23'
_chemical_formula_weight 1411.37
_chemical_name_systematic
;
 ?
;
_space_group_IT_number 18
_symmetry_cell_setting orthorhombic
_symmetry_space_group_name_Hall 'P 2 2ab'
_symmetry_space_group_name_H-M 'P 21 21 2'
_atom_sites_solution_hydrogens geom
_atom_sites_solution_primary direct
_atom_sites_solution_secondary difmap
_audit_creation_method SHELXL-97
_cell_angle_alpha 90.00
_cell_angle_beta 90.00
_cell_angle_gamma 90.00
_cell_formula_units_Z 2
_cell_length_a 15.898(3)
_cell_length_b 11.920(3)
_cell_length_c 15.222(3)
_cell_measurement_temperature 223(2)
_cell_volume 2884.6(11)
_computing_cell_refinement 'SAINT (Bruker, 2005)'
_computing_data_collection 'APEX2 (Bruker, 2005)'
_computing_data_reduction SAINT
_computing_structure_refinement 'SHELXL97 (Sheldrick, 2008)'
_computing_structure_solution 'SHELXS97 (Sheldrick, 2008)'
_diffrn_ambient_temperature 223(2)
_diffrn_measured_fraction_theta_full 0.968
_diffrn_measured_fraction_theta_max 0.968
_diffrn_measurement_device_type 'Bruker Apex2 CCD Detector'
_diffrn_measurement_method '\f and \w scan'
_diffrn_radiation_monochromator graphite
_diffrn_radiation_source 'fine-focus sealed tube'
_diffrn_radiation_type MoK\a
_diffrn_radiation_wavelength 0.71073
_diffrn_reflns_av_R_equivalents 0.0451
_diffrn_reflns_av_sigmaI/netI 0.0486
_diffrn_reflns_limit_h_max 19
_diffrn_reflns_limit_h_min -18
_diffrn_reflns_limit_k_max 14
_diffrn_reflns_limit_k_min -14
_diffrn_reflns_limit_l_max 18
_diffrn_reflns_limit_l_min -18
_diffrn_reflns_number 19986
_diffrn_reflns_theta_full 26.00
_diffrn_reflns_theta_max 26.00
_diffrn_reflns_theta_min 1.34
_exptl_absorpt_coefficient_mu 0.270
_exptl_absorpt_correction_T_max 0.9406
_exptl_absorpt_correction_T_min 0.9332
_exptl_absorpt_correction_type multi-scan
_exptl_absorpt_process_details 'SADABS (Bruker, 2005)'
_exptl_crystal_colour colorless
_exptl_crystal_density_diffrn 1.625
_exptl_crystal_density_method 'not measured'
_exptl_crystal_description block
_exptl_crystal_F_000 1464
_exptl_crystal_size_max 0.26
_exptl_crystal_size_mid 0.25
_exptl_crystal_size_min 0.23
_refine_diff_density_max 0.804
_refine_diff_density_min -0.375
_refine_diff_density_rms 0.076
_refine_ls_abs_structure_details 'Flack H D (1983), Acta Cryst. A39, 876-881'
_refine_ls_abs_structure_Flack 0.001(9)
_refine_ls_extinction_method none
_refine_ls_goodness_of_fit_ref 1.051
_refine_ls_hydrogen_treatment constr
_refine_ls_matrix_type full
_refine_ls_number_parameters 436
_refine_ls_number_reflns 5339
_refine_ls_number_restraints 1
_refine_ls_restrained_S_all 1.051
_refine_ls_R_factor_all 0.0808
_refine_ls_R_factor_gt 0.0600
_refine_ls_shift/su_max 0.000
_refine_ls_shift/su_mean 0.000
_refine_ls_structure_factor_coef Fsqd
_refine_ls_weighting_details 'calc w=1/[\s^2^(Fo^2^)+(0.1174P)^2^+0.1599P] where P=(Fo^2^+2Fc^2^)/3'
_refine_ls_weighting_scheme calc
_refine_ls_wR_factor_gt 0.1648
_refine_ls_wR_factor_ref 0.1828
_reflns_number_gt 4105
_reflns_number_total 5339
_reflns_threshold_expression >2sigma(I)
_cod_data_source_file cg901309b_si_001.cif
_cod_data_source_block complex_B
_cod_original_cell_volume 2884.7(10)
_cod_database_code 4502499

loop_
_symmetry_equiv_pos_as_xyz
'x, y, z'
'-x, -y, z'
'x+1/2, -y+1/2, -z'
'-x+1/2, y+1/2, -z'

loop_
_atom_site_label
_atom_site_type_symbol
_atom_site_fract_x
_atom_site_fract_y
_atom_site_fract_z
_atom_site_U_iso_or_equiv
_atom_site_adp_type
_atom_site_occupancy
_atom_site_symmetry_multiplicity
_atom_site_calc_flag
_atom_site_refinement_flags
O1W O 0.8963(9) 0.9887(11) 0.9544(11) 0.066(4) Uani 1 1 d .
O2W O 1.0000 1.0000 0.7470(14) 0.068(6) Uani 1 2 d S
O3W O 1.0000 1.0000 0.1096(18) 0.123(12) Uani 1 2 d S
O4W O 1.0000 0.5000 0.839(3) 0.23(3) Uani 1 2 d S
K1 K 0.9300(2) 0.8149(3) 0.8402(3) 0.0475(10) Uani 1 1 d .
N11 N 0.9968(15) 0.779(2) 0.2567(14) 0.078(6) Uani 1 1 d .
O7 O 0.9307(11) 0.833(2) 0.2630(18) 0.130(8) Uani 1 1 d .
O8 O 1.0570(11) 0.811(2) 0.2143(12) 0.099(6) Uani 1 1 d .
O9 O 1.0012(19) 0.690(2) 0.2971(16) 0.139(9) Uani 1 1 d .
C1 C 0.8553(10) 0.6113(13) 0.6698(10) 0.037(4) Uani 1 1 d .
C2 C 0.8853(10) 0.4569(13) 0.5790(11) 0.038(4) Uani 1 1 d .
H2 H 0.8705 0.4509 0.5161 0.046 Uiso 1 1 calc R
C3 C 0.8088(11) 0.4294(13) 0.6387(10) 0.039(4) Uani 1 1 d .
H3 H 0.7576 0.4148 0.6035 0.047 Uiso 1 1 calc R
C4 C 0.7316(10) 0.5479(14) 0.7549(10) 0.039(4) Uani 1 1 d .
H4A H 0.7179 0.6281 0.7553 0.047 Uiso 1 1 calc R
H4B H 0.6817 0.5073 0.7346 0.047 Uiso 1 1 calc R
C5 C 0.7802(9) 0.5853(13) 0.9058(11) 0.033(3) Uani 1 1 d .
C6 C 0.7696(10) 0.4078(13) 0.9726(11) 0.037(4) Uani 1 1 d .
H6 H 0.7244 0.3897 1.0151 0.045 Uiso 1 1 calc R
C7 C 0.8197(10) 0.5768(15) 1.0626(11) 0.042(4) Uani 1 1 d .
H7A H 0.8011 0.6552 1.0614 0.050 Uiso 1 1 calc R
H7B H 0.7892 0.5391 1.1101 0.050 Uiso 1 1 calc R
C8 C 0.9615(10) 0.6550(13) 1.0501(10) 0.036(4) Uani 1 1 d .
C9 C 1.0462(10) 0.5211(13) 1.1193(9) 0.034(3) Uani 1 1 d .
H9 H 1.0660 0.5389 1.1794 0.041 Uiso 1 1 calc R
C10 C 1.1137(10) 0.6960(14) 1.0537(10) 0.039(4) Uani 1 1 d .
H10A H 1.1505 0.6905 1.1051 0.046 Uiso 1 1 calc R
H10B H 1.0922 0.7730 1.0509 0.046 Uiso 1 1 calc R
C11 C 1.1489(9) 0.7235(12) 0.8970(10) 0.034(3) Uani 1 1 d .
C12 C 1.2611(9) 0.6009(14) 0.8751(11) 0.039(4) Uani 1 1 d .
H12 H 1.3206 0.6250 0.8714 0.046 Uiso 1 1 calc R
C13 C 1.2138(10) 0.7286(14) 0.7502(11) 0.040(4) Uani 1 1 d .
H13A H 1.1968 0.8076 0.7516 0.048 Uiso 1 1 calc R
H13B H 1.2731 0.7259 0.7325 0.048 Uiso 1 1 calc R
C14 C 1.0838(10) 0.7030(13) 0.6609(10) 0.039(4) Uani 1 1 d .
C15 C 0.9706(10) 0.6393(15) 0.5635(10) 0.042(4) Uani 1 1 d .
H15A H 0.9544 0.7184 0.5674 0.050 Uiso 1 1 calc R
H15B H 0.9745 0.6199 0.5010 0.050 Uiso 1 1 calc R
N1 N 0.9059(9) 0.5720(11) 0.6032(9) 0.041(3) Uani 1 1 d .
N2 N 0.7992(8) 0.5291(11) 0.6934(9) 0.038(3) Uani 1 1 d .
N3 N 0.7502(8) 0.5132(11) 0.8433(9) 0.037(3) Uani 1 1 d .
N4 N 0.7969(8) 0.5241(11) 0.9795(8) 0.036(3) Uani 1 1 d .
N5 N 0.9087(8) 0.5741(11) 1.0822(9) 0.035(3) Uani 1 1 d .
N6 N 1.0437(8) 0.6198(11) 1.0646(8) 0.036(3) Uani 1 1 d .
N7 N 1.1630(8) 0.6734(11) 0.9747(8) 0.037(3) Uani 1 1 d .
N8 N 1.2059(7) 0.6819(11) 0.8383(9) 0.037(3) Uani 1 1 d .
N9 N 1.1637(8) 0.6704(11) 0.6844(8) 0.039(3) Uani 1 1 d .
N10 N 1.0534(8) 0.6253(11) 0.6036(8) 0.040(3) Uani 1 1 d .
O1 O 0.8586(7) 0.7046(10) 0.7016(7) 0.045(3) Uani 1 1 d .
O2 O 0.7899(6) 0.6854(9) 0.8969(7) 0.040(3) Uani 1 1 d .
O3 O 0.9407(7) 0.7430(9) 1.0164(8) 0.043(3) Uani 1 1 d .
O4 O 1.0962(7) 0.7963(9) 0.8823(7) 0.041(3) Uani 1 1 d .
O5 O 1.0467(8) 0.7863(9) 0.6876(8) 0.047(3) Uani 1 1 d .
C16 C 0.6912(14) 1.1300(19) 0.5988(14) 0.063(5) Uani 1 1 d .
C17 C 0.6707(17) 1.051(2) 0.6593(16) 0.078(7) Uani 1 1 d .
H17 H 0.6218 1.0582 0.6936 0.094 Uiso 1 1 calc R
C18 C 0.725(2) 0.955(2) 0.6701(18) 0.086(8) Uani 1 1 d .
H18 H 0.7110 0.8992 0.7116 0.103 Uiso 1 1 calc R
C19 C 0.794(2) 0.943(2) 0.6219(16) 0.082(7) Uani 1 1 d .
H19 H 0.8294 0.8807 0.6301 0.098 Uiso 1 1 calc R
C20 C 0.8159(14) 1.0257(16) 0.5584(12) 0.055(5) Uani 1 1 d .
C21 C 0.8872(15) 1.014(2) 0.5054(14) 0.067(6) Uani 1 1 d .
H21 H 0.9232 0.9520 0.5130 0.081 Uiso 1 1 calc R
C22 C 0.9044(14) 1.0932(19) 0.4419(14) 0.065(6) Uani 1 1 d .
H22 H 0.9511 1.0842 0.4047 0.078 Uiso 1 1 calc R
C23 C 0.8525(14) 1.187(2) 0.4329(12) 0.062(5) Uani 1 1 d .
H23 H 0.8659 1.2421 0.3911 0.075 Uiso 1 1 calc R
C24 C 0.7843(13) 1.1993(17) 0.4826(11) 0.054(5) Uani 1 1 d .
H24 H 0.7496 1.2623 0.4747 0.065 Uiso 1 1 calc R
C25 C 0.7637(12) 1.1188(17) 0.5470(11) 0.050(5) Uani 1 1 d .
O6 O 0.6456 1.2267 0.5879 0.082(5) Uani 1 1 d D
H6A H 0.5960 1.2355 0.6361 0.123 Uiso 1 1 d RD

loop_
_atom_site_aniso_label
_atom_site_aniso_U_11
_atom_site_aniso_U_22
_atom_site_aniso_U_33
_atom_site_aniso_U_23
_atom_site_aniso_U_13
_atom_site_aniso_U_12
O1W 0.060(9) 0.033(7) 0.105(11) 0.008(7) 0.023(8) -0.003(6)
O2W 0.097(16) 0.033(10) 0.075(13) 0.000 0.000 0.009(10)
O3W 0.21(4) 0.075(18) 0.079(17) 0.000 0.000 -0.01(2)
O4W 0.12(3) 0.41(9) 0.15(4) 0.000 0.000 -0.06(5)
K1 0.046(2) 0.041(2) 0.056(2) 0.0034(18) 0.0000(18) -0.0011(16)
N11 0.085(16) 0.077(15) 0.073(13) -0.015(12) -0.025(12) -0.003(13)
O7 0.060(11) 0.16(2) 0.17(2) -0.026(18) 0.009(12) 0.020(14)
O8 0.078(11) 0.134(17) 0.087(12) -0.024(12) 0.024(10) -0.005(12)
O9 0.17(2) 0.115(19) 0.135(19) 0.011(17) -0.046(19) -0.047(19)
C1 0.044(9) 0.031(9) 0.037(8) 0.005(7) -0.014(7) 0.004(7)
C2 0.047(10) 0.031(9) 0.036(8) -0.002(7) -0.008(7) 0.002(7)
C3 0.044(9) 0.035(9) 0.038(9) -0.002(7) -0.015(7) 0.002(7)
C4 0.031(8) 0.036(9) 0.050(9) 0.001(7) -0.007(7) 0.009(7)
C5 0.017(7) 0.028(9) 0.054(9) -0.002(7) 0.003(6) 0.006(6)
C6 0.029(8) 0.030(8) 0.053(10) 0.006(7) 0.004(7) -0.008(7)
C7 0.040(9) 0.038(9) 0.048(9) -0.003(7) 0.012(7) 0.010(7)
C8 0.039(9) 0.033(9) 0.035(8) -0.006(7) -0.002(7) 0.008(7)
C9 0.043(9) 0.029(8) 0.030(7) 0.001(6) -0.006(6) 0.002(7)
C10 0.041(9) 0.036(9) 0.039(8) -0.012(7) -0.004(7) -0.008(7)
C11 0.035(8) 0.024(8) 0.045(9) -0.009(7) 0.003(7) -0.008(7)
C12 0.029(8) 0.037(9) 0.050(9) -0.005(7) 0.002(7) -0.008(7)
C13 0.035(8) 0.034(9) 0.051(10) 0.004(7) 0.011(7) -0.007(7)
C14 0.046(9) 0.031(9) 0.041(8) 0.010(7) 0.009(8) 0.001(7)
C15 0.054(10) 0.038(9) 0.034(8) 0.007(7) 0.000(7) 0.009(8)
N1 0.050(8) 0.034(7) 0.040(7) 0.001(6) -0.003(7) 0.004(6)
N2 0.038(7) 0.035(8) 0.042(7) 0.003(6) -0.005(6) 0.003(6)
N3 0.035(7) 0.032(7) 0.044(7) 0.002(6) -0.002(6) 0.000(5)
N4 0.031(7) 0.033(7) 0.042(7) 0.000(6) 0.003(6) 0.000(6)
N5 0.034(7) 0.029(7) 0.043(7) -0.001(6) 0.000(6) 0.003(6)
N6 0.038(7) 0.028(7) 0.042(7) -0.001(6) -0.003(6) -0.005(6)
N7 0.033(7) 0.034(7) 0.044(7) -0.005(6) -0.007(6) 0.002(6)
N8 0.032(6) 0.032(7) 0.047(7) 0.002(6) 0.005(6) 0.000(5)
N9 0.042(7) 0.028(7) 0.046(7) -0.001(6) 0.009(6) -0.001(6)
N10 0.047(8) 0.034(7) 0.039(7) -0.005(6) 0.001(6) 0.003(6)
O1 0.051(7) 0.033(7) 0.052(6) -0.001(5) -0.002(5) 0.001(5)
O2 0.037(6) 0.030(6) 0.054(6) 0.003(5) 0.001(5) 0.006(5)
O3 0.043(6) 0.029(6) 0.055(7) 0.001(5) -0.007(5) 0.004(5)
O4 0.045(6) 0.030(6) 0.048(6) 0.000(5) 0.002(5) 0.005(5)
O5 0.060(7) 0.026(6) 0.057(7) -0.001(5) 0.005(6) 0.005(5)
C16 0.069(13) 0.056(12) 0.063(12) -0.015(11) -0.017(11) 0.001(11)
C17 0.085(16) 0.086(18) 0.065(14) -0.003(13) 0.002(13) -0.029(14)
C18 0.12(2) 0.058(16) 0.074(16) 0.000(12) 0.003(16) -0.025(15)
C19 0.12(2) 0.051(14) 0.074(15) 0.005(12) -0.001(15) 0.000(14)
C20 0.070(13) 0.044(11) 0.051(11) -0.002(9) -0.010(10) -0.009(10)
C21 0.071(14) 0.067(15) 0.064(12) -0.004(11) -0.005(11) 0.013(11)
C22 0.064(13) 0.071(15) 0.061(12) 0.009(11) 0.003(10) 0.000(11)
C23 0.075(14) 0.061(13) 0.051(11) 0.007(10) -0.005(11) -0.014(12)
C24 0.066(12) 0.052(12) 0.044(9) -0.008(9) -0.013(9) 0.000(10)
C25 0.058(11) 0.055(12) 0.039(9) -0.017(9) -0.006(8) -0.011(9)
O6 0.079(10) 0.094(12) 0.072(9) -0.013(9) -0.006(8) 0.010(10)

loop_
_atom_type_symbol
_atom_type_description
_atom_type_scat_dispersion_real
_atom_type_scat_dispersion_imag
_atom_type_scat_source
C C 0.0033 0.0016 'International Tables Vol C Tables 4.2.6.8 and 6.1.1.4'
H H 0.0000 0.0000 'International Tables Vol C Tables 4.2.6.8 and 6.1.1.4'
N N 0.0061 0.0033 'International Tables Vol C Tables 4.2.6.8 and 6.1.1.4'
O O 0.0106 0.0060 'International Tables Vol C Tables 4.2.6.8 and 6.1.1.4'
K K 0.2009 0.2494 'International Tables Vol C Tables 4.2.6.8 and 6.1.1.4'

loop_
_geom_angle_atom_site_label_1
_geom_angle_atom_site_label_2
_geom_angle_atom_site_label_3
_geom_angle
_geom_angle_site_symmetry_1
_geom_angle_site_symmetry_3
K1 O2W K1 120.3(7) 2_775 .
O4 K1 O1 123.0(4) . .
O4 K1 O1W 95.8(4) . .
O1 K1 O1W 140.1(4) . .
O4 K1 O3 72.1(3) . .
O1 K1 O3 127.8(4) . .
O1W K1 O3 68.9(4) . .
O4 K1 O2 130.0(3) . .
O1 K1 O2 69.4(3) . .
O1W K1 O2 93.7(4) . .
O3 K1 O2 66.0(3) . .
O4 K1 O2W 78.5(3) . .
O1 K1 O2W 98.6(5) . .
O1W K1 O2W 78.9(4) . .
O3 K1 O2W 133.2(4) . .
O2 K1 O2W 151.3(3) . .
O4 K1 O5 64.7(3) . .
O1 K1 O5 66.7(4) . .
O1W K1 O5 134.0(4) . .
O3 K1 O5 131.7(3) . .
O2 K1 O5 131.3(3) . .
O2W K1 O5 57.3(3) . .
O4 K1 K1 68.7(3) . 2_775
O1 K1 K1 128.1(3) . 2_775
O1W K1 K1 54.3(3) . 2_775
O3 K1 K1 104.1(2) . 2_775
O2 K1 K1 146.8(3) . 2_775
O2W K1 K1 29.8(4) . 2_775
O5 K1 K1 79.8(2) . 2_775
O8 N11 O9 120(3) . .
O8 N11 O7 123(3) . .
O9 N11 O7 117(3) . .
O1 C1 N2 125.2(15) . .
O1 C1 N1 125.5(15) . .
N2 C1 N1 109.3(14) . .
N10 C2 N1 115.2(13) 2_765 .
N10 C2 C3 103.6(12) 2_765 .
N1 C2 C3 103.2(13) . .
N10 C2 H2 111.4 2_765 .
N1 C2 H2 111.4 . .
C3 C2 H2 111.4 . .
N9 C3 N2 115.3(12) 2_765 .
N9 C3 C2 102.7(13) 2_765 .
N2 C3 C2 104.1(13) . .
N9 C3 H3 111.4 2_765 .
N2 C3 H3 111.4 . .
C2 C3 H3 111.4 . .
N3 C4 N2 114.1(13) . .
N3 C4 H4A 108.7 . .
N2 C4 H4A 108.7 . .
N3 C4 H4B 108.7 . .
N2 C4 H4B 108.7 . .
H4A C4 H4B 107.6 . .
O2 C5 N4 126.6(15) . .
O2 C5 N3 125.7(16) . .
N4 C5 N3 107.7(13) . .
N7 C6 N4 114.5(12) 2_765 .
N7 C6 C12 102.0(13) 2_765 2_765
N4 C6 C12 103.0(12) . 2_765
N7 C6 H6 112.2 2_765 .
N4 C6 H6 112.2 . .
C12 C6 H6 112.2 2_765 .
N5 C7 N4 114.4(13) . .
N5 C7 H7A 108.7 . .
N4 C7 H7A 108.7 . .
N5 C7 H7B 108.7 . .
N4 C7 H7B 108.7 . .
H7A C7 H7B 107.6 . .
O3 C8 N5 126.4(14) . .
O3 C8 N6 125.7(15) . .
N5 C8 N6 107.9(13) . .
N6 C9 N5 115.1(12) . 2_765
N6 C9 C9 103.8(13) . 2_765
N5 C9 C9 102.3(14) 2_765 2_765
N6 C9 H9 111.7 . .
N5 C9 H9 111.7 2_765 .
C9 C9 H9 111.7 2_765 .
N6 C10 N7 113.0(12) . .
N6 C10 H10A 109.0 . .
N7 C10 H10A 109.0 . .
N6 C10 H10B 109.0 . .
N7 C10 H10B 109.0 . .
H10A C10 H10B 107.8 . .
O4 C11 N7 126.0(14) . .
O4 C11 N8 126.2(15) . .
N7 C11 N8 107.7(13) . .
N8 C12 N3 115.3(13) . 2_765
N8 C12 C6 103.1(12) . 2_765
N3 C12 C6 102.4(13) 2_765 2_765
N8 C12 H12 111.8 . .
N3 C12 H12 111.8 2_765 .
C6 C12 H12 111.8 2_765 .
N9 C13 N8 113.8(12) . .
N9 C13 H13A 108.8 . .
N8 C13 H13A 108.8 . .
N9 C13 H13B 108.8 . .
N8 C13 H13B 108.8 . .
H13A C13 H13B 107.7 . .
O5 C14 N10 126.4(15) . .
O5 C14 N9 125.9(15) . .
N10 C14 N9 107.7(13) . .
N1 C15 N10 113.9(13) . .
N1 C15 H15A 108.8 . .
N10 C15 H15A 108.8 . .
N1 C15 H15B 108.8 . .
N10 C15 H15B 108.8 . .
H15A C15 H15B 107.7 . .
C1 N1 C15 122.6(14) . .
C1 N1 C2 112.0(14) . .
C15 N1 C2 125.4(14) . .
C1 N2 C4 122.9(14) . .
C1 N2 C3 111.3(13) . .
C4 N2 C3 125.1(14) . .
C5 N3 C4 122.9(14) . .
C5 N3 C12 113.5(13) . 2_765
C4 N3 C12 123.7(13) . 2_765
C5 N4 C6 113.1(13) . .
C5 N4 C7 122.0(13) . .
C6 N4 C7 123.2(13) . .
C8 N5 C7 120.7(13) . .
C8 N5 C9 112.7(12) . 2_765
C7 N5 C9 125.4(13) . 2_765
C8 N6 C9 111.3(13) . .
C8 N6 C10 121.0(13) . .
C9 N6 C10 123.9(13) . .
C11 N7 C6 113.7(13) . 2_765
C11 N7 C10 123.5(13) . .
C6 N7 C10 122.7(13) 2_765 .
C11 N8 C12 113.5(13) . .
C11 N8 C13 121.4(13) . .
C12 N8 C13 124.7(13) . .
C14 N9 C3 112.7(13) . 2_765
C14 N9 C13 123.4(13) . .
C3 N9 C13 123.9(13) 2_765 .
C14 N10 C2 113.0(13) . 2_765
C14 N10 C15 120.7(13) . .
C2 N10 C15 125.6(13) 2_765 .
C1 O1 K1 140.0(10) . .
C5 O2 K1 131.9(9) . .
C8 O3 K1 133.0(10) . .
C11 O4 K1 139.6(10) . .
C14 O5 K1 130.5(10) . .
C17 C16 O6 123(2) . .
C17 C16 C25 121(2) . .
O6 C16 C25 116.5(19) . .
C16 C17 C18 119(2) . .
C16 C17 H17 120.5 . .
C18 C17 H17 120.5 . .
C19 C18 C17 121(2) . .
C19 C18 H18 119.6 . .
C17 C18 H18 119.6 . .
C18 C19 C20 120(3) . .
C18 C19 H19 119.8 . .
C20 C19 H19 119.8 . .
C25 C20 C21 119.4(19) . .
C25 C20 C19 119(2) . .
C21 C20 C19 121(2) . .
C22 C21 C20 120(2) . .
C22 C21 H21 120.2 . .
C20 C21 H21 120.2 . .
C21 C22 C23 120(2) . .
C21 C22 H22 120.0 . .
C23 C22 H22 120.0 . .
C24 C23 C22 121(2) . .
C24 C23 H23 119.5 . .
C22 C23 H23 119.5 . .
C23 C24 C25 121(2) . .
C23 C24 H24 119.7 . .
C25 C24 H24 119.7 . .
C20 C25 C16 119.6(19) . .
C20 C25 C24 119.3(18) . .
C16 C25 C24 121(2) . .
C16 O6 H6A 112.6 . .

loop_
_geom_bond_atom_site_label_1
_geom_bond_atom_site_label_2
_geom_bond_distance
_geom_bond_site_symmetry_2
O1W K1 2.757(15) .
O2W K1 2.850(11) 2_775
O2W K1 2.850(11) .
K1 O4 2.729(12) .
K1 O1 2.732(12) .
K1 O3 2.821(12) .
K1 O2 2.844(12) .
K1 O5 2.992(13) .
K1 K1 4.944(8) 2_775
N11 O8 1.22(3) .
N11 O9 1.23(3) .
N11 O7 1.24(3) .
C1 O1 1.215(19) .
C1 N2 1.37(2) .
C1 N1 1.38(2) .
C2 N10 1.43(2) 2_765
C2 N1 1.46(2) .
C2 C3 1.55(2) .
C2 H2 0.9900 .
C3 N9 1.45(2) 2_765
C3 N2 1.46(2) .
C3 H3 0.9900 .
C4 N3 1.44(2) .
C4 N2 1.44(2) .
C4 H4A 0.9800 .
C4 H4B 0.9800 .
C5 O2 1.211(19) .
C5 N4 1.36(2) .
C5 N3 1.37(2) .
C6 N7 1.44(2) 2_765
C6 N4 1.46(2) .
C6 C12 1.57(2) 2_765
C6 H6 0.9900 .
C7 N5 1.45(2) .
C7 N4 1.46(2) .
C7 H7A 0.9800 .
C7 H7B 0.9800 .
C8 O3 1.214(19) .
C8 N5 1.37(2) .
C8 N6 1.390(19) .
C9 N6 1.44(2) .
C9 N5 1.46(2) 2_765
C9 C9 1.55(3) 2_765
C9 H9 0.9900 .
C10 N6 1.45(2) .
C10 N7 1.46(2) .
C10 H10A 0.9800 .
C10 H10B 0.9800 .
C11 O4 1.226(18) .
C11 N7 1.34(2) .
C11 N8 1.366(19) .
C12 N8 1.42(2) .
C12 N3 1.46(2) 2_765
C12 C6 1.57(2) 2_765
C12 H12 0.9900 .
C13 N9 1.46(2) .
C13 N8 1.46(2) .
C13 H13A 0.9800 .
C13 H13B 0.9800 .
C14 O5 1.224(19) .
C14 N10 1.36(2) .
C14 N9 1.38(2) .
C15 N1 1.44(2) .
C15 N10 1.46(2) .
C15 H15A 0.9800 .
C15 H15B 0.9800 .
N3 C12 1.46(2) 2_765
N5 C9 1.46(2) 2_765
N7 C6 1.44(2) 2_765
N9 C3 1.45(2) 2_765
N10 C2 1.43(2) 2_765
C16 C17 1.36(3) .
C16 O6 1.37(2) .
C16 C25 1.40(3) .
C17 C18 1.44(4) .
C17 H17 0.9400 .
C18 C19 1.33(4) .
C18 H18 0.9400 .
C19 C20 1.42(3) .
C19 H19 0.9400 .
C20 C25 1.40(3) .
C20 C21 1.40(3) .
C21 C22 1.38(3) .
C21 H21 0.9400 .
C22 C23 1.40(3) .
C22 H22 0.9400 .
C23 C24 1.33(3) .
C23 H23 0.9400 .
C24 C25 1.41(3) .
C24 H24 0.9400 .
O6 H6A 1.0820 .
